data_4343461
loop_
_publ_author_name
'Pushkarevsky, Nikolay A.'
'Semenov, Nikolay A.'
'Dmitriev, Alexey A.'
'Kuratieva, Natalia V.'
'Bogomyakov, Artem S.'
'Irtegova, Irina G.'
'Vasilieva, Nadezhda V.'
'Bode, Bela E.'
'Gritsan, Nina P.'
'Konstantinova, Lidia S.'
'Woollins, J. Derek'
'Rakitin, Oleg A.'
'Konchenko, Sergey N.'
'Ovcharenko, Victor I.'
'Zibarev, Andrey V.'

_publ_section_title
;
 Synthesis and Properties of the Heterospin (S1 = S2 = (1)/2) Radical-Ion
 Salt Bis(mesitylene)molybdenum(I)
 [1,2,5]Thiadiazolo[3,4-c][1,2,5]thiadiazolidyl.
;
_journal_issue 14
_journal_name_full 'Inorganic chemistry'
_journal_page_first 7007
_journal_page_last 7013
_journal_paper_doi 10.1021/acs.inorgchem.5b01033
_journal_volume 54
_journal_year 2015
_chemical_formula_moiety 'C18 H24 Mo, C2 N4 S2'
_chemical_formula_sum 'C20 H24 Mo N4 S2'
_chemical_formula_weight 480.49
_space_group_IT_number 2
_symmetry_cell_setting triclinic
_symmetry_Int_Tables_number 2
_symmetry_space_group_name_Hall '-P 1'
_symmetry_space_group_name_H-M 'P -1'
_atom_sites_solution_hydrogens geom
_atom_sites_solution_primary direct
_atom_sites_solution_secondary difmap
_audit_creation_method SHELXL-97
_cell_angle_alpha 95.139(2)
_cell_angle_beta 104.494(2)
_cell_angle_gamma 92.145(2)
_cell_formula_units_Z 2
_cell_length_a 8.4459(3)
_cell_length_b 8.4852(3)
_cell_length_c 14.5051(6)
_cell_measurement_reflns_used 5715
_cell_measurement_temperature 150(2)
_cell_measurement_theta_max 26.44
_cell_measurement_theta_min 3.97
_cell_volume 1000.45(7)
_computing_cell_refinement 'Bruker SAINT'
_computing_data_collection 'Bruker APEX2'
_computing_data_reduction 'Bruker SAINT'
_computing_molecular_graphics 'Bruker SHELXTL'
_computing_publication_material 'Bruker SHELXTL'
_computing_structure_refinement 'Bruker SHELXTL'
_computing_structure_solution 'Bruker SHELXTL'
_diffrn_ambient_temperature 150(2)
_diffrn_detector_area_resol_mean 25
_diffrn_measured_fraction_theta_full 0.909
_diffrn_measured_fraction_theta_max 0.910
_diffrn_measurement_device_type 'Bruker Nonius X8Apex CCD area-detector'
_diffrn_measurement_method '\f scans'
_diffrn_radiation_monochromator graphite
_diffrn_radiation_probe x-ray
_diffrn_radiation_type MoK\a
_diffrn_radiation_wavelength 0.71073
_diffrn_reflns_av_R_equivalents 0.0488
_diffrn_reflns_av_sigmaI/netI 0.0704
_diffrn_reflns_limit_h_max 10
_diffrn_reflns_limit_h_min -10
_diffrn_reflns_limit_k_max 10
_diffrn_reflns_limit_k_min -10
_diffrn_reflns_limit_l_max 17
_diffrn_reflns_limit_l_min -17
_diffrn_reflns_number 7735
_diffrn_reflns_theta_full 25.25
_diffrn_reflns_theta_max 25.68
_diffrn_reflns_theta_min 4.38
_diffrn_source 'fine-focus sealed tube'
_diffrn_standards_decay_% 0
_diffrn_standards_number 0
_exptl_absorpt_coefficient_mu 0.877
_exptl_absorpt_correction_T_max 0.9575
_exptl_absorpt_correction_T_min 0.8441
_exptl_absorpt_correction_type multi-scan
_exptl_absorpt_process_details 'Bruker SADABS'
_exptl_crystal_colour orange
_exptl_crystal_density_diffrn 1.595
_exptl_crystal_density_method 'not measured'
_exptl_crystal_description plate
_exptl_crystal_F_000 492
_exptl_crystal_size_max 0.20
_exptl_crystal_size_mid 0.15
_exptl_crystal_size_min 0.05
_refine_diff_density_max 0.568
_refine_diff_density_min -0.595
_refine_diff_density_rms 0.091
_refine_ls_extinction_method none
_refine_ls_goodness_of_fit_ref 0.981
_refine_ls_hydrogen_treatment constr
_refine_ls_matrix_type full
_refine_ls_number_parameters 250
_refine_ls_number_reflns 3458
_refine_ls_number_restraints 0
_refine_ls_restrained_S_all 0.981
_refine_ls_R_factor_all 0.0493
_refine_ls_R_factor_gt 0.0352
_refine_ls_shift/su_max 0.001
_refine_ls_shift/su_mean 0.000
_refine_ls_structure_factor_coef Fsqd
_refine_ls_weighting_details 'calc w=1/[\s^2^(Fo^2^)+(0.0216P)^2^+0.0000P] where P=(Fo^2^+2Fc^2^)/3'
_refine_ls_weighting_scheme calc
_refine_ls_wR_factor_gt 0.0700
_refine_ls_wR_factor_ref 0.0740
_reflns_number_gt 2832
_reflns_number_total 3458
_reflns_threshold_expression >2\s(I)
_cod_data_source_file ic5b01033_si_002.cif
_cod_data_source_block np579
_cod_depositor_comments 'Adding full bibliography for 4343461.cif.'
_cod_database_code 4343461

loop_
_symmetry_equiv_pos_as_xyz
'x, y, z'
'-x, -y, -z'

loop_
_atom_site_label
_atom_site_type_symbol
_atom_site_fract_x
_atom_site_fract_y
_atom_site_fract_z
_atom_site_U_iso_or_equiv
_atom_site_adp_type
_atom_site_occupancy
_atom_site_symmetry_multiplicity
_atom_site_calc_flag
_atom_site_refinement_flags
Mo1 Mo 0.61251(4) 0.49980(3) 0.24961(2) 0.01372(10) Uani 1 1 d .
S1 S 0.08728(13) 0.12804(11) 0.10075(7) 0.0354(3) Uani 1 1 d .
S2 S 0.29298(13) 0.02826(11) 0.40899(7) 0.0355(3) Uani 1 1 d .
N1 N 0.2283(4) 0.0051(3) 0.1443(2) 0.0360(9) Uani 1 1 d .
N2 N 0.0487(4) 0.2107(3) 0.2008(2) 0.0336(8) Uani 1 1 d .
N3 N 0.3374(4) -0.0497(3) 0.3095(2) 0.0360(8) Uani 1 1 d .
N4 N 0.1554(4) 0.1542(4) 0.3655(2) 0.0326(8) Uani 1 1 d .
C1 C 0.2438(5) 0.0223(4) 0.2396(3) 0.0264(9) Uani 1 1 d .
C2 C 0.1417(5) 0.1380(4) 0.2707(3) 0.0254(9) Uani 1 1 d .
C11 C 0.6026(4) 0.3543(4) 0.1067(2) 0.0195(8) Uani 1 1 d .
C12 C 0.4447(4) 0.3974(4) 0.1065(2) 0.0190(8) Uani 1 1 d .
H12 H 0.3594 0.3162 0.0945 0.023 Uiso 1 1 calc R
C13 C 0.4056(4) 0.5571(4) 0.1233(2) 0.0192(8) Uani 1 1 d .
C14 C 0.5385(4) 0.6777(4) 0.1416(2) 0.0199(8) Uani 1 1 d .
H14 H 0.5168 0.7856 0.1538 0.024 Uiso 1 1 calc R
C15 C 0.6990(4) 0.6388(4) 0.1418(2) 0.0205(8) Uani 1 1 d .
C16 C 0.7322(4) 0.4759(4) 0.1259(2) 0.0183(7) Uani 1 1 d .
H16 H 0.8409 0.4482 0.1281 0.022 Uiso 1 1 calc R
C17 C 0.6362(5) 0.1813(4) 0.0889(3) 0.0260(9) Uani 1 1 d .
H17A H 0.5465 0.1140 0.0992 0.039 Uiso 1 1 calc R
H17B H 0.7394 0.1593 0.1332 0.039 Uiso 1 1 calc R
H17C H 0.6443 0.1587 0.0229 0.039 Uiso 1 1 calc R
C18 C 0.2339(5) 0.5983(4) 0.1222(3) 0.0291(9) Uani 1 1 d .
H18A H 0.1733 0.6110 0.0564 0.044 Uiso 1 1 calc R
H18B H 0.2369 0.6977 0.1628 0.044 Uiso 1 1 calc R
H18C H 0.1794 0.5132 0.1465 0.044 Uiso 1 1 calc R
C19 C 0.8348(5) 0.7664(4) 0.1577(3) 0.0299(9) Uani 1 1 d .
H19A H 0.8442 0.7977 0.0958 0.045 Uiso 1 1 calc R
H19B H 0.9384 0.7259 0.1914 0.045 Uiso 1 1 calc R
H19C H 0.8101 0.8585 0.1963 0.045 Uiso 1 1 calc R
C21 C 0.6922(4) 0.3228(4) 0.3602(2) 0.0196(8) Uani 1 1 d .
C22 C 0.5320(4) 0.3632(4) 0.3601(2) 0.0190(8) Uani 1 1 d .
H22 H 0.4486 0.2806 0.3500 0.023 Uiso 1 1 calc R
C23 C 0.4899(4) 0.5229(4) 0.3744(2) 0.0178(8) Uani 1 1 d .
C24 C 0.6186(4) 0.6446(4) 0.3901(2) 0.0167(7) Uani 1 1 d .
H24 H 0.5937 0.7522 0.3999 0.020 Uiso 1 1 calc R
C25 C 0.7811(4) 0.6099(4) 0.3917(2) 0.0173(7) Uani 1 1 d .
C26 C 0.8173(4) 0.4477(4) 0.3765(2) 0.0161(7) Uani 1 1 d .
H26 H 0.9263 0.4226 0.3772 0.019 Uiso 1 1 calc R
C27 C 0.7330(4) 0.1519(4) 0.3463(3) 0.0243(8) Uani 1 1 d .
H27A H 0.7690 0.1111 0.4087 0.036 Uiso 1 1 calc R
H27B H 0.8209 0.1451 0.3132 0.036 Uiso 1 1 calc R
H27C H 0.6355 0.0887 0.3077 0.036 Uiso 1 1 calc R
C28 C 0.3183(4) 0.5602(4) 0.3736(2) 0.0231(8) Uani 1 1 d .
H28A H 0.2418 0.4796 0.3308 0.035 Uiso 1 1 calc R
H28B H 0.2968 0.6646 0.3509 0.035 Uiso 1 1 calc R
H28C H 0.3035 0.5608 0.4385 0.035 Uiso 1 1 calc R
C29 C 0.9158(4) 0.7402(4) 0.4102(3) 0.0238(8) Uani 1 1 d .
H29A H 0.8710 0.8350 0.3822 0.036 Uiso 1 1 calc R
H29B H 1.0029 0.7048 0.3810 0.036 Uiso 1 1 calc R
H29C H 0.9607 0.7651 0.4794 0.036 Uiso 1 1 calc R

loop_
_atom_site_aniso_label
_atom_site_aniso_U_11
_atom_site_aniso_U_22
_atom_site_aniso_U_33
_atom_site_aniso_U_23
_atom_site_aniso_U_13
_atom_site_aniso_U_12
Mo1 0.01665(17) 0.01394(14) 0.01160(15) 0.00253(10) 0.00494(12) 0.00196(11)
S1 0.0397(7) 0.0347(5) 0.0292(5) -0.0005(4) 0.0070(5) -0.0089(5)
S2 0.0402(7) 0.0346(5) 0.0336(6) 0.0090(4) 0.0118(5) -0.0052(5)
N1 0.044(2) 0.0287(16) 0.041(2) -0.0056(15) 0.0248(18) -0.0051(15)
N2 0.029(2) 0.0335(17) 0.035(2) -0.0036(15) 0.0039(16) 0.0046(15)
N3 0.042(2) 0.0216(15) 0.048(2) 0.0059(15) 0.0157(18) 0.0047(15)
N4 0.027(2) 0.0383(17) 0.0350(19) -0.0034(15) 0.0156(16) -0.0007(15)
C1 0.030(2) 0.0157(16) 0.037(2) 0.0002(17) 0.0165(19) -0.0030(16)
C2 0.022(2) 0.0235(17) 0.031(2) -0.0026(16) 0.0093(18) -0.0036(15)
C11 0.022(2) 0.0228(17) 0.0129(17) -0.0031(14) 0.0056(15) 0.0025(15)
C12 0.020(2) 0.0231(17) 0.0122(17) 0.0007(14) 0.0003(15) 0.0020(15)
C13 0.025(2) 0.0228(17) 0.0101(17) 0.0021(14) 0.0038(15) 0.0050(15)
C14 0.029(2) 0.0151(15) 0.0175(18) 0.0050(14) 0.0071(16) 0.0057(14)
C15 0.029(2) 0.0200(16) 0.0150(17) 0.0053(14) 0.0102(16) -0.0010(15)
C16 0.017(2) 0.0282(18) 0.0133(17) 0.0038(14) 0.0086(15) 0.0071(15)
C17 0.035(2) 0.0202(17) 0.0209(19) -0.0037(15) 0.0057(17) 0.0039(16)
C18 0.027(2) 0.037(2) 0.024(2) 0.0017(17) 0.0061(17) 0.0057(17)
C19 0.035(2) 0.0288(19) 0.030(2) 0.0070(17) 0.0157(18) -0.0031(17)
C21 0.027(2) 0.0200(16) 0.0143(17) 0.0064(14) 0.0084(16) 0.0028(15)
C22 0.024(2) 0.0182(16) 0.0179(18) 0.0058(14) 0.0103(15) -0.0001(14)
C23 0.022(2) 0.0211(16) 0.0130(17) 0.0029(14) 0.0091(15) 0.0018(14)
C24 0.023(2) 0.0164(15) 0.0108(16) 0.0001(13) 0.0043(15) 0.0038(14)
C25 0.0172(19) 0.0195(16) 0.0147(17) 0.0040(14) 0.0024(15) -0.0003(14)
C26 0.0143(18) 0.0221(16) 0.0133(17) 0.0059(14) 0.0039(14) 0.0048(14)
C27 0.027(2) 0.0177(16) 0.032(2) 0.0087(15) 0.0106(17) 0.0044(15)
C28 0.025(2) 0.0288(18) 0.0204(19) 0.0036(15) 0.0133(16) 0.0045(15)
C29 0.021(2) 0.0213(17) 0.027(2) -0.0027(15) 0.0038(16) -0.0009(15)

loop_
_atom_type_symbol
_atom_type_description
_atom_type_scat_dispersion_real
_atom_type_scat_dispersion_imag
_atom_type_scat_source
C C 0.0033 0.0016 'International Tables Vol C Tables 4.2.6.8 and 6.1.1.4'
H H 0.0000 0.0000 'International Tables Vol C Tables 4.2.6.8 and 6.1.1.4'
N N 0.0061 0.0033 'International Tables Vol C Tables 4.2.6.8 and 6.1.1.4'
S S 0.1246 0.1234 'International Tables Vol C Tables 4.2.6.8 and 6.1.1.4'
Mo Mo -1.6832 0.6857 'International Tables Vol C Tables 4.2.6.8 and 6.1.1.4'

loop_
_geom_angle_atom_site_label_1
_geom_angle_atom_site_label_2
_geom_angle_atom_site_label_3
_geom_angle
C14 Mo1 C16 65.36(13)
C14 Mo1 C24 102.43(12)
C16 Mo1 C24 143.84(11)
C14 Mo1 C26 142.39(11)
C16 Mo1 C26 102.98(12)
C24 Mo1 C26 64.97(12)
C14 Mo1 C12 65.18(11)
C16 Mo1 C12 64.75(12)
C24 Mo1 C12 143.68(13)
C26 Mo1 C12 144.90(12)
C14 Mo1 C22 144.85(13)
C16 Mo1 C22 143.57(12)
C24 Mo1 C22 64.83(11)
C26 Mo1 C22 64.63(12)
C12 Mo1 C22 104.68(12)
C14 Mo1 C15 36.05(12)
C16 Mo1 C15 36.65(12)
C24 Mo1 C15 114.28(11)
C26 Mo1 C15 114.01(12)
C12 Mo1 C15 76.71(12)
C22 Mo1 C15 178.56(13)
C14 Mo1 C25 113.12(11)
C16 Mo1 C25 114.69(12)
C24 Mo1 C25 36.03(12)
C26 Mo1 C25 36.54(11)
C12 Mo1 C25 178.30(11)
C22 Mo1 C25 76.73(11)
C15 Mo1 C25 101.88(11)
C14 Mo1 C21 178.86(12)
C16 Mo1 C21 114.42(12)
C24 Mo1 C21 77.08(12)
C26 Mo1 C21 36.46(11)
C12 Mo1 C21 115.82(11)
C22 Mo1 C21 35.88(12)
C15 Mo1 C21 143.20(13)
C25 Mo1 C21 65.88(11)
C14 Mo1 C13 36.98(11)
C16 Mo1 C13 77.63(12)
C24 Mo1 C13 113.98(12)
C26 Mo1 C13 178.87(11)
C12 Mo1 C13 36.23(11)
C22 Mo1 C13 115.44(12)
C15 Mo1 C13 65.90(12)
C25 Mo1 C13 142.34(12)
C21 Mo1 C13 144.16(11)
C14 Mo1 C11 77.09(12)
C16 Mo1 C11 36.57(11)
C24 Mo1 C11 179.19(13)
C26 Mo1 C11 115.81(12)
C12 Mo1 C11 35.51(12)
C22 Mo1 C11 115.18(11)
C15 Mo1 C11 65.73(11)
C25 Mo1 C11 144.77(13)
C21 Mo1 C11 103.41(12)
C13 Mo1 C11 65.25(12)
C14 Mo1 C23 114.64(13)
C16 Mo1 C23 179.64(11)
C24 Mo1 C23 36.51(11)
C26 Mo1 C23 77.25(12)
C12 Mo1 C23 114.91(12)
C22 Mo1 C23 36.28(11)
C15 Mo1 C23 143.52(12)
C25 Mo1 C23 65.66(12)
C21 Mo1 C23 65.59(12)
C13 Mo1 C23 102.15(12)
C11 Mo1 C23 143.08(11)
N1 S1 N2 101.15(17)
N4 S2 N3 101.18(17)
C1 N1 S1 104.6(3)
C2 N2 S1 104.8(3)
C1 N3 S2 104.7(3)
C2 N4 S2 104.6(3)
N3 C1 N1 130.6(4)
N3 C1 C2 114.8(3)
N1 C1 C2 114.5(4)
N2 C2 N4 130.5(3)
N2 C2 C1 114.8(3)
N4 C2 C1 114.7(4)
C12 C11 C16 118.8(3)
C12 C11 C17 120.3(3)
C16 C11 C17 120.9(3)
C12 C11 Mo1 71.50(18)
C16 C11 Mo1 70.61(17)
C17 C11 Mo1 128.6(2)
C11 C12 C13 123.0(3)
C11 C12 Mo1 72.99(18)
C13 C12 Mo1 72.56(18)
C11 C12 H12 118.5
C13 C12 H12 118.5
Mo1 C12 H12 128.4
C12 C13 C14 117.1(3)
C12 C13 C18 121.3(3)
C14 C13 C18 121.6(3)
C12 C13 Mo1 71.2(2)
C14 C13 Mo1 70.35(19)
C18 C13 Mo1 129.0(2)
C15 C14 C13 121.5(3)
C15 C14 Mo1 72.64(19)
C13 C14 Mo1 72.66(18)
C15 C14 H14 119.3
C13 C14 H14 119.3
Mo1 C14 H14 127.6
C14 C15 C16 119.2(3)
C14 C15 C19 120.8(3)
C16 C15 C19 120.0(3)
C14 C15 Mo1 71.31(18)
C16 C15 Mo1 71.14(18)
C19 C15 Mo1 130.0(2)
C15 C16 C11 120.4(3)
C15 C16 Mo1 72.21(18)
C11 C16 Mo1 72.82(18)
C15 C16 H16 119.8
C11 C16 H16 119.8
Mo1 C16 H16 127.2
C11 C17 H17A 109.5
C11 C17 H17B 109.5
H17A C17 H17B 109.5
C11 C17 H17C 109.5
H17A C17 H17C 109.5
H17B C17 H17C 109.5
C13 C18 H18A 109.5
C13 C18 H18B 109.5
H18A C18 H18B 109.5
C13 C18 H18C 109.5
H18A C18 H18C 109.5
H18B C18 H18C 109.5
C15 C19 H19A 109.5
C15 C19 H19B 109.5
H19A C19 H19B 109.5
C15 C19 H19C 109.5
H19A C19 H19C 109.5
H19B C19 H19C 109.5
C22 C21 C26 118.3(3)
C22 C21 C27 121.3(3)
C26 C21 C27 120.4(3)
C22 C21 Mo1 71.57(19)
C26 C21 Mo1 71.24(17)
C27 C21 Mo1 129.9(2)
C21 C22 C23 122.7(3)
C21 C22 Mo1 72.55(18)
C23 C22 Mo1 72.57(18)
C21 C22 H22 118.7
C23 C22 H22 118.7
Mo1 C22 H22 128.7
C22 C23 C24 117.3(3)
C22 C23 C28 120.8(3)
C24 C23 C28 121.8(3)
C22 C23 Mo1 71.15(18)
C24 C23 Mo1 70.81(18)
C28 C23 Mo1 129.2(2)
C25 C24 C23 122.0(3)
C25 C24 Mo1 72.60(18)
C23 C24 Mo1 72.68(17)
C25 C24 H24 119.0
C23 C24 H24 119.0
Mo1 C24 H24 128.0
C24 C25 C26 118.6(3)
C24 C25 C29 121.2(3)
C26 C25 C29 120.2(3)
C24 C25 Mo1 71.38(17)
C26 C25 Mo1 71.31(17)
C29 C25 Mo1 129.4(2)
C21 C26 C25 121.0(3)
C21 C26 Mo1 72.30(19)
C25 C26 Mo1 72.16(19)
C21 C26 H26 119.5
C25 C26 H26 119.5
Mo1 C26 H26 128.3
C21 C27 H27A 109.5
C21 C27 H27B 109.5
H27A C27 H27B 109.5
C21 C27 H27C 109.5
H27A C27 H27C 109.5
H27B C27 H27C 109.5
C23 C28 H28A 109.5
C23 C28 H28B 109.5
H28A C28 H28B 109.5
C23 C28 H28C 109.5
H28A C28 H28C 109.5
H28B C28 H28C 109.5
C25 C29 H29A 109.5
C25 C29 H29B 109.5
H29A C29 H29B 109.5
C25 C29 H29C 109.5
H29A C29 H29C 109.5
H29B C29 H29C 109.5

loop_
_geom_bond_atom_site_label_1
_geom_bond_atom_site_label_2
_geom_bond_distance
Mo1 C14 2.264(3)
Mo1 C16 2.267(3)
Mo1 C24 2.272(3)
Mo1 C26 2.277(3)
Mo1 C12 2.278(3)
Mo1 C22 2.278(3)
Mo1 C15 2.282(3)
Mo1 C25 2.288(3)
Mo1 C21 2.291(3)
Mo1 C13 2.295(3)
Mo1 C11 2.297(3)
Mo1 C23 2.297(3)
S1 N1 1.655(4)
S1 N2 1.666(3)
S2 N4 1.654(4)
S2 N3 1.668(3)
N1 C1 1.349(5)
N2 C2 1.332(5)
N3 C1 1.331(5)
N4 C2 1.345(5)
C1 C2 1.446(5)
C11 C12 1.395(5)
C11 C16 1.432(4)
C11 C17 1.518(4)
C12 C13 1.422(5)
C12 H12 0.9500
C13 C14 1.446(4)
C13 C18 1.501(5)
C14 C15 1.407(5)
C14 H14 0.9500
C15 C16 1.430(5)
C15 C19 1.507(4)
C16 H16 0.9500
C17 H17A 0.9800
C17 H17B 0.9800
C17 H17C 0.9800
C18 H18A 0.9800
C18 H18B 0.9800
C18 H18C 0.9800
C19 H19A 0.9800
C19 H19B 0.9800
C19 H19C 0.9800
C21 C22 1.407(5)
C21 C26 1.429(4)
C21 C27 1.510(5)
C22 C23 1.424(4)
C22 H22 0.9500
C23 C24 1.431(4)
C23 C28 1.493(5)
C24 C25 1.410(5)
C24 H24 0.9500
C25 C26 1.431(4)
C25 C29 1.513(4)
C26 H26 0.9500
C27 H27A 0.9800
C27 H27B 0.9800
C27 H27C 0.9800
C28 H28A 0.9800
C28 H28B 0.9800
C28 H28C 0.9800
C29 H29A 0.9800
C29 H29B 0.9800
C29 H29C 0.9800
